data_1542880
loop_
_publ_author_name
'Golen, James A.'
'Manke, David R.'

_publ_section_title
;
 7-Iodo-1<i>H</i>-indole-2,3-dione
;
_journal_coeditor_code FF4004
_journal_issue 3
_journal_name_full IUCrData
_journal_page_first x160412
_journal_paper_doi 10.1107/S2414314616004120
_journal_volume 1
_journal_year 2016
_chemical_formula_iupac 'C8 H4 I N O2'
_chemical_formula_moiety 'C8 H4 I N O2'
_chemical_formula_sum 'C8 H4 I N O2'
_chemical_formula_weight 273.02
_chemical_name_common
;
7-Iodoisatin
;
_chemical_name_systematic
;
7-Iodo-1<i>H</i>-indole-2,3-dione
;
_space_group_crystal_system monoclinic
_space_group_IT_number 14
_space_group_name_Hall '-P 2ybc'
_space_group_name_H-M_alt 'P 1 21/c 1'
_symmetry_space_group_name_Hall '-P 2ybc'
_symmetry_space_group_name_H-M 'P 1 21/c 1'
_atom_sites_solution_hydrogens mixed
_audit_creation_method
;
Olex2 1.2
(compiled 2015.09.30 svn.r3233 for OlexSys, GUI svn.r5103)
;
_cell_angle_alpha 90
_cell_angle_beta 92.325(4)
_cell_angle_gamma 90
_cell_formula_units_Z 4
_cell_length_a 4.0896(3)
_cell_length_b 13.2139(10)
_cell_length_c 15.1946(11)
_cell_measurement_reflns_used 7596
_cell_measurement_temperature 296(2)
_cell_measurement_theta_max 67.78
_cell_measurement_theta_min 4.44
_cell_volume 820.43(10)
_computing_cell_refinement
;
SAINT (Bruker, 2014)
;
_computing_data_collection
;
APEX2 (Bruker, 2014)
;
_computing_data_reduction
;
SAINT (Bruker, 2014)
;
_computing_molecular_graphics
;
OLEX2 (Dolomanov <i>et al.</i>,  2009)
;
_computing_publication_material
;
OLEX2 (Dolomanov <i>et al.</i>,  2009) and publCIF (Westrip,
2010)
;
_computing_structure_refinement
;
SHELXL2014 (Sheldrick, 2015)
;
_computing_structure_solution
;
SHELXS97 (Sheldrick, 2008)
;
_diffrn_ambient_temperature 295.85
_diffrn_measured_fraction_theta_full 0.989
_diffrn_measured_fraction_theta_max 0.996
_diffrn_measurement_device_type 'Bruker D8 Venture CMOS'
_diffrn_measurement_method '\f and \w scans'
_diffrn_radiation_monochromator 'HELIOS MX'
_diffrn_radiation_type CuK\a
_diffrn_radiation_wavelength 1.54178
_diffrn_reflns_av_R_equivalents 0.0612
_diffrn_reflns_limit_h_max 4
_diffrn_reflns_limit_h_min -4
_diffrn_reflns_limit_k_max 15
_diffrn_reflns_limit_k_min -15
_diffrn_reflns_limit_l_max 18
_diffrn_reflns_limit_l_min -18
_diffrn_reflns_number 11737
_diffrn_reflns_theta_full 68.250
_diffrn_reflns_theta_max 68.096
_diffrn_reflns_theta_min 4.436
_diffrn_standards_number 0
_exptl_absorpt_coefficient_mu 30.327
_exptl_absorpt_correction_T_max 0.1665
_exptl_absorpt_correction_T_min 0.0373
_exptl_absorpt_correction_type multi-scan
_exptl_absorpt_process_details
;
(SADABS; Bruker, 2014)
;
_exptl_crystal_colour red
_exptl_crystal_density_diffrn 2.210
_exptl_crystal_description BLOCK
_exptl_crystal_F_000 512
_exptl_crystal_size_max 0.2
_exptl_crystal_size_mid 0.1
_exptl_crystal_size_min 0.08
_refine_diff_density_max 0.479
_refine_diff_density_min -0.492
_refine_ls_extinction_method none
_refine_ls_goodness_of_fit_ref 1.123
_refine_ls_hydrogen_treatment mixed
_refine_ls_matrix_type full
_refine_ls_number_parameters 113
_refine_ls_number_reflns 1479
_refine_ls_number_restraints 1
_refine_ls_restrained_S_all 1.123
_refine_ls_R_factor_all 0.0398
_refine_ls_R_factor_gt 0.0336
_refine_ls_shift/su_max 0.001
_refine_ls_shift/su_mean 0.000
_refine_ls_structure_factor_coef Fsqd
_refine_ls_weighting_details 'w=1/[\s^2^(Fo^2^)+(0.0197P)^2^+2.0314P] where P=(Fo^2^+2Fc^2^)/3'
_refine_ls_weighting_scheme calc
_refine_ls_wR_factor_gt 0.0734
_refine_ls_wR_factor_ref 0.0763
_reflns_number_gt 1321
_reflns_number_total 1479
_reflns_threshold_expression 'I > 2\s(I)'
_cod_data_source_file ff4004sup1.cif
_cod_data_source_block I
_cod_database_code 1542880
_shelx_space_group_comment
;
The symmetry employed for this shelxl refinement is uniquely defined
by the following loop, which should always be used as a source of
symmetry information in preference to the above space-group names.
They are only intended as comments.
;
_shelx_estimated_absorpt_t_min 0.065
_shelx_estimated_absorpt_t_max 0.195
_shelxl_version_number 2014/6

loop_
_space_group_symop_operation_xyz
'x, y, z'
'-x, y+1/2, -z+1/2'
'-x, -y, -z'
'x, -y-1/2, z-1/2'

loop_
_atom_site_type_symbol
_atom_site_label
_atom_site_fract_x
_atom_site_fract_y
_atom_site_fract_z
_atom_site_U_iso_or_equiv
_atom_site_adp_type
_atom_site_calc_flag
_atom_site_occupancy
I I1 0.19785(10) 0.18336(3) 0.57456(2) 0.05351(16) Uani d 1
O O1 0.7430(14) 0.5226(3) 0.4045(3) 0.0806(16) Uani d 1
O O2 0.9639(13) 0.3999(3) 0.2590(3) 0.0719(14) Uani d 1
N N1 0.5378(14) 0.3695(3) 0.4492(3) 0.0529(12) Uani d 1
C C1 0.6936(17) 0.4330(4) 0.3954(4) 0.0587(16) Uani d 1
C C2 0.8030(16) 0.3679(4) 0.3167(3) 0.0525(14) Uani d 1
C C3 0.6755(14) 0.2681(4) 0.3337(3) 0.0451(12) Uani d 1
C C4 0.6910(18) 0.1779(4) 0.2852(4) 0.0578(16) Uani d 1
H H4 0.7903 0.1760 0.2312 0.069 Uiso calc 1
C C5 0.5550(17) 0.0925(4) 0.3200(4) 0.0617(16) Uani d 1
H H5 0.5622 0.0318 0.2891 0.074 Uiso calc 1
C C6 0.4069(16) 0.0956(4) 0.4006(4) 0.0555(14) Uani d 1
H H6 0.3138 0.0370 0.4224 0.067 Uiso calc 1
C C7 0.3947(14) 0.1848(4) 0.4495(3) 0.0439(11) Uani d 1
C C8 0.5242(14) 0.2709(4) 0.4142(3) 0.0430(12) Uani d 1
H H1 0.463(13) 0.387(4) 0.4997(18) 0.046(15) Uiso d 1

loop_
_atom_site_aniso_label
_atom_site_aniso_U_11
_atom_site_aniso_U_22
_atom_site_aniso_U_33
_atom_site_aniso_U_12
_atom_site_aniso_U_13
_atom_site_aniso_U_23
I1 0.0581(3) 0.0575(2) 0.0458(2) -0.00171(17) 0.01231(16) 0.00592(15)
O1 0.138(5) 0.041(2) 0.065(3) -0.007(2) 0.040(3) -0.0021(18)
O2 0.111(4) 0.051(2) 0.056(2) 0.002(2) 0.036(3) 0.0072(18)
N1 0.085(4) 0.040(2) 0.035(2) 0.004(2) 0.017(2) -0.0001(18)
C1 0.092(5) 0.040(3) 0.045(3) 0.000(3) 0.015(3) 0.000(2)
C2 0.076(4) 0.046(3) 0.036(3) 0.010(3) 0.010(3) 0.009(2)
C3 0.055(4) 0.045(3) 0.036(2) 0.008(2) 0.005(2) 0.003(2)
C4 0.084(5) 0.050(3) 0.040(3) 0.009(3) 0.008(3) -0.002(2)
C5 0.083(5) 0.046(3) 0.056(3) -0.001(3) 0.001(3) -0.013(3)
C6 0.068(4) 0.044(3) 0.054(3) -0.006(3) -0.001(3) -0.002(2)
C7 0.047(3) 0.045(3) 0.040(2) 0.003(2) 0.005(2) 0.005(2)
C8 0.053(3) 0.042(3) 0.034(2) 0.003(2) 0.005(2) 0.002(2)

loop_
_atom_type_symbol
_atom_type_description
_atom_type_scat_dispersion_real
_atom_type_scat_dispersion_imag
_atom_type_scat_source
C C 0.0181 0.0091 'International Tables Vol C Tables 4.2.6.8 and 6.1.1.4'
H H 0.0000 0.0000 'International Tables Vol C Tables 4.2.6.8 and 6.1.1.4'
I I -0.3257 6.8362 'International Tables Vol C Tables 4.2.6.8 and 6.1.1.4'
N N 0.0311 0.0180 'International Tables Vol C Tables 4.2.6.8 and 6.1.1.4'
O O 0.0492 0.0322 'International Tables Vol C Tables 4.2.6.8 and 6.1.1.4'

loop_
_geom_angle_atom_site_label_1
_geom_angle_atom_site_label_2
_geom_angle_atom_site_label_3
_geom_angle
C1 N1 C8 111.0(4)
C1 N1 H1 124(4)
C8 N1 H1 125(4)
O1 C1 N1 128.3(5)
O1 C1 C2 125.4(5)
N1 C1 C2 106.2(4)
O2 C2 C1 123.5(5)
O2 C2 C3 131.9(5)
C3 C2 C1 104.6(4)
C4 C3 C2 131.1(5)
C8 C3 C2 108.0(4)
C8 C3 C4 121.0(5)
C3 C4 H4 121.0
C5 C4 C3 117.9(5)
C5 C4 H4 121.0
C4 C5 H5 119.6
C4 C5 C6 120.9(5)
C6 C5 H5 119.6
C5 C6 H6 119.3
C5 C6 C7 121.4(5)
C7 C6 H6 119.3
C6 C7 I1 119.9(4)
C8 C7 I1 122.0(4)
C8 C7 C6 118.0(5)
C3 C8 N1 110.1(4)
C7 C8 N1 129.0(4)
C7 C8 C3 120.8(5)

loop_
_geom_bond_atom_site_label_1
_geom_bond_atom_site_label_2
_geom_bond_distance
I1 C7 2.094(5)
O1 C1 1.207(7)
O2 C2 1.196(6)
N1 C1 1.350(7)
N1 C8 1.408(6)
N1 H1 0.869(5)
C1 C2 1.553(7)
C2 C3 1.445(8)
C3 C4 1.404(7)
C3 C8 1.395(7)
C4 H4 0.9300
C4 C5 1.373(8)
C5 H5 0.9300
C5 C6 1.389(8)
C6 H6 0.9300
C6 C7 1.395(7)
C7 C8 1.372(7)

loop_
_geom_hbond_atom_site_label_D
_geom_hbond_atom_site_label_H
_geom_hbond_atom_site_label_A
_geom_hbond_site_symmetry_A
_geom_hbond_distance_DH
_geom_hbond_distance_HA
_geom_hbond_distance_DA
_geom_hbond_angle_DHA
N1 H1 O1 3_666 0.869(5) 2.08(2) 2.915(6) 160(5)

loop_
_geom_torsion_atom_site_label_1
_geom_torsion_atom_site_label_2
_geom_torsion_atom_site_label_3
_geom_torsion_atom_site_label_4
_geom_torsion
I1 C7 C8 N1 -3.2(9)
I1 C7 C8 C3 175.2(4)
O1 C1 C2 O2 4.0(11)
O1 C1 C2 C3 -177.5(7)
O2 C2 C3 C4 -2.8(12)
O2 C2 C3 C8 175.5(7)
N1 C1 C2 O2 -175.9(6)
N1 C1 C2 C3 2.7(7)
C1 N1 C8 C3 -0.2(7)
C1 N1 C8 C7 178.3(6)
C1 C2 C3 C4 178.9(7)
C1 C2 C3 C8 -2.8(6)
C2 C3 C4 C5 177.6(6)
C2 C3 C8 N1 2.1(6)
C2 C3 C8 C7 -176.6(5)
C3 C4 C5 C6 0.0(10)
C4 C3 C8 N1 -179.4(6)
C4 C3 C8 C7 1.9(9)
C4 C5 C6 C7 -0.9(10)
C5 C6 C7 I1 -175.7(5)
C5 C6 C7 C8 2.2(9)
C6 C7 C8 N1 178.9(5)
C6 C7 C8 C3 -2.6(9)
C8 N1 C1 O1 178.6(7)
C8 N1 C1 C2 -1.5(7)
C8 C3 C4 C5 -0.5(10)

_cod_database_fobs_code 1542880
